data_1550512
loop_
_publ_author_name
'Zhang, Jinlong'
'Zhu, Lu'
'Shen, Kang'
'Yang, Huameng'
'Hang, Xiao-Chun'
'Jiang, Gaoxi'

_publ_section_title
;
 Br\/onsted acid-catalyzed aromatic annulation of alkoxyallenes with
 naphthols: a reaction sequence to larger \p-conjugated naphthopyrans with
 aggregation-induced emission characters
;
_journal_name_full 'Chemical Science'
_journal_paper_doi 10.1039/C8SC03837F
_journal_year 2019
_chemical_formula_sum 'C41 H28 O2'
_chemical_formula_weight 552.63
_space_group_crystal_system orthorhombic
_space_group_IT_number 33
_space_group_name_Hall 'P 2c -2n'
_space_group_name_H-M_alt 'P n a 21'
_symmetry_space_group_name_Hall 'P 2c -2n'
_symmetry_space_group_name_H-M 'P n a 21'
_atom_sites_solution_hydrogens geom
_atom_sites_solution_primary direct
_atom_sites_solution_secondary difmap
_audit_creation_method SHELXL-2014/7
_audit_update_record
;
2018-08-14 deposited with the CCDC.
2018-11-14 downloaded from the CCDC.
;
_cell_angle_alpha 90
_cell_angle_beta 90
_cell_angle_gamma 90
_cell_formula_units_Z 4
_cell_length_a 9.7427(14)
_cell_length_b 13.5639(19)
_cell_length_c 21.658(3)
_cell_measurement_reflns_used 4169
_cell_measurement_temperature 296(2)
_cell_measurement_theta_max 24.63
_cell_measurement_theta_min 2.57
_cell_volume 2862.1(7)
_computing_cell_refinement 'Bruker SMART'
_computing_data_collection 'Bruker SMART APEX II'
_computing_data_reduction 'Bruker SAINT'
_computing_molecular_graphics SHELXTL
_computing_publication_material SHELXTL
_computing_structure_refinement 'SHELXL-2014/7 (Sheldrick, 2014)'
_computing_structure_solution 'SHELXL-2014/7 (Sheldrick, 2014)'
_diffrn_ambient_temperature 296(2)
_diffrn_detector_area_resol_mean 'fine-focus sealed tube'
_diffrn_measured_fraction_theta_full 0.997
_diffrn_measured_fraction_theta_max 0.997
_diffrn_measurement_device_type 'Bruker APEX II area detector'
_diffrn_measurement_method '\w scan'
_diffrn_radiation_type MoK\a
_diffrn_radiation_wavelength 0.71073
_diffrn_reflns_av_R_equivalents 0.0392
_diffrn_reflns_av_unetI/netI 0.0407
_diffrn_reflns_Laue_measured_fraction_full 0.997
_diffrn_reflns_Laue_measured_fraction_max 0.997
_diffrn_reflns_limit_h_max 11
_diffrn_reflns_limit_h_min -11
_diffrn_reflns_limit_k_max 16
_diffrn_reflns_limit_k_min -13
_diffrn_reflns_limit_l_max 25
_diffrn_reflns_limit_l_min -20
_diffrn_reflns_number 13529
_diffrn_reflns_point_group_measured_fraction_full 0.911
_diffrn_reflns_point_group_measured_fraction_max 0.911
_diffrn_reflns_theta_full 24.947
_diffrn_reflns_theta_max 24.947
_diffrn_reflns_theta_min 1.771
_exptl_absorpt_coefficient_mu 0.077
_exptl_absorpt_correction_type multi-scan
_exptl_absorpt_process_details SADABS
_exptl_crystal_colour red
_exptl_crystal_density_diffrn 1.283
_exptl_crystal_description block
_exptl_crystal_F_000 1160
_exptl_crystal_size_max 0.400
_exptl_crystal_size_mid 0.300
_exptl_crystal_size_min 0.300
_exptl_transmission_factor_max 0.7452
_exptl_transmission_factor_min 0.5345
_refine_diff_density_max 0.250
_refine_diff_density_min -0.191
_refine_diff_density_rms 0.031
_refine_ls_abs_structure_details
;
 Flack x determined using 1419 quotients [(I+)-(I-)]/[(I+)+(I-)]
 (Parsons, Flack and Wagner, Acta Cryst. B69 (2013) 249-259).
;
_refine_ls_abs_structure_Flack 2.7(7)
_refine_ls_extinction_coef 0.0041(8)
_refine_ls_extinction_expression Fc^*^=kFc[1+0.001xFc^2^\l^3^/sin(2\q)]^-1/4^
_refine_ls_extinction_method 'SHELXL-2014/7 (Sheldrick 2014'
_refine_ls_goodness_of_fit_ref 0.999
_refine_ls_hydrogen_treatment constr
_refine_ls_matrix_type full
_refine_ls_number_parameters 377
_refine_ls_number_reflns 4566
_refine_ls_number_restraints 1
_refine_ls_restrained_S_all 0.999
_refine_ls_R_factor_all 0.0533
_refine_ls_R_factor_gt 0.0419
_refine_ls_shift/su_max 0.000
_refine_ls_shift/su_mean 0.000
_refine_ls_structure_factor_coef Fsqd
_refine_ls_weighting_details 'w=1/[\s^2^(Fo^2^)+(0.0500P)^2^+0.7086P] where P=(Fo^2^+2Fc^2^)/3'
_refine_ls_weighting_scheme calc
_refine_ls_wR_factor_gt 0.1020
_refine_ls_wR_factor_ref 0.1106
_reflns_Friedel_coverage 0.776
_reflns_Friedel_fraction_full 0.820
_reflns_Friedel_fraction_max 0.820
_reflns_number_gt 3774
_reflns_number_total 4566
_reflns_threshold_expression 'I > 2\s(I)'
_cod_data_source_file c8sc03837f2.cif
_cod_data_source_block 1
_cod_depositor_comments
;
The following automatic conversions were performed:

'_exptl_absorpt_correction_type' value 'Multi-scan' changed to
'multi-scan' according to
/home/data/users/saulius/crontab/automatic-downloads/rss-feeds/RSC/lib/dictionaries/cif_core.dic
dictionary named 'cif_core.dic' version 2.4.2 from 2011-04-26.

Automatic conversion script
Id: cif_fix_values 4973 2017-02-22 13:04:09Z antanas 
;
_cod_original_cell_volume 2862.0(7)
_cod_database_code 1550512
_shelx_shelxl_version_number 2014/7
_shelx_space_group_comment
;
The symmetry employed for this shelxl refinement is uniquely defined
by the following loop, which should always be used as a source of
symmetry information in preference to the above space-group names.
They are only intended as comments.
;
_shelx_estimated_absorpt_t_min 0.970
_shelx_estimated_absorpt_t_max 0.977

loop_
_space_group_symop_operation_xyz
'x, y, z'
'-x, -y, z+1/2'
'x+1/2, -y+1/2, z'
'-x+1/2, y+1/2, z+1/2'

loop_
_atom_site_label
_atom_site_type_symbol
_atom_site_fract_x
_atom_site_fract_y
_atom_site_fract_z
_atom_site_U_iso_or_equiv
_atom_site_adp_type
_atom_site_occupancy
_atom_site_site_symmetry_order
_atom_site_calc_flag
_atom_site_refinement_flags_posn
_atom_site_refinement_flags_adp
C37 C 0.6299(4) 0.3529(2) 0.41078(15) 0.116(2) Uani 1 1 d G .
H37 H 0.6732 0.4137 0.4150 0.139 Uiso 1 1 calc R U
C38 C 0.6239(4) 0.2884(3) 0.46055(13) 0.124(2) Uani 1 1 d G .
H38 H 0.6633 0.3059 0.4981 0.149 Uiso 1 1 calc R U
C39 C 0.5592(4) 0.1976(3) 0.45419(17) 0.0931(17) Uani 1 1 d G .
H39 H 0.5551 0.1545 0.4875 0.112 Uiso 1 1 calc R U
C40 C 0.5004(5) 0.1715(2) 0.3981(2) 0.143(3) Uani 1 1 d G .
H40 H 0.4570 0.1107 0.3938 0.172 Uiso 1 1 calc R U
C41 C 0.5063(4) 0.2360(2) 0.34829(16) 0.107(2) Uani 1 1 d G .
H41 H 0.4670 0.2185 0.3107 0.129 Uiso 1 1 calc R U
C36 C 0.5711(3) 0.32675(18) 0.35464(12) 0.0499(9) Uani 1 1 d G .
C1 C 0.3474(4) 0.5642(3) 0.4444(2) 0.0596(10) Uani 1 1 d . .
H1 H 0.3515 0.5627 0.4015 0.071 Uiso 1 1 calc R U
C2 C 0.3229(4) 0.4784(3) 0.4763(2) 0.0699(12) Uani 1 1 d . .
H2 H 0.3119 0.4198 0.4545 0.084 Uiso 1 1 calc R U
C3 C 0.3145(4) 0.4771(3) 0.5391(2) 0.0683(12) Uani 1 1 d . .
H3 H 0.2990 0.4183 0.5601 0.082 Uiso 1 1 calc R U
C4 C 0.3292(4) 0.5638(3) 0.5706(2) 0.0664(12) Uani 1 1 d . .
H4 H 0.3220 0.5644 0.6135 0.080 Uiso 1 1 calc R U
C5 C 0.3547(4) 0.6501(3) 0.5393(2) 0.0561(9) Uani 1 1 d . .
H5 H 0.3645 0.7082 0.5617 0.067 Uiso 1 1 calc R U
C6 C 0.3663(3) 0.6534(2) 0.47527(17) 0.0434(8) Uani 1 1 d . .
C7 C 0.4021(3) 0.7468(2) 0.44408(16) 0.0427(8) Uani 1 1 d . .
C8 C 0.3714(3) 0.8403(2) 0.47799(17) 0.0421(8) Uani 1 1 d . .
C9 C 0.4744(3) 0.8933(3) 0.50640(18) 0.0529(9) Uani 1 1 d . .
H9 H 0.5648 0.8722 0.5029 0.064 Uiso 1 1 calc R U
C10 C 0.4452(4) 0.9772(3) 0.53992(19) 0.0571(10) Uani 1 1 d . .
H10 H 0.5158 1.0117 0.5590 0.069 Uiso 1 1 calc R U
C11 C 0.3130(4) 1.0098(3) 0.5452(2) 0.0608(11) Uani 1 1 d . .
H11 H 0.2934 1.0666 0.5676 0.073 Uiso 1 1 calc R U
C12 C 0.2102(4) 0.9582(3) 0.5173(2) 0.0646(11) Uani 1 1 d . .
H12 H 0.1200 0.9801 0.5206 0.078 Uiso 1 1 calc R U
C13 C 0.2389(3) 0.8743(3) 0.4844(2) 0.0559(10) Uani 1 1 d . .
H13 H 0.1674 0.8396 0.4660 0.067 Uiso 1 1 calc R U
C14 C 0.4696(3) 0.7533(2) 0.38973(17) 0.0425(8) Uani 1 1 d . .
C15 C 0.5136(4) 0.8413(2) 0.35919(18) 0.0510(9) Uani 1 1 d . .
H15 H 0.4811 0.9017 0.3733 0.061 Uiso 1 1 calc R U
C16 C 0.5997(4) 0.8398(2) 0.31117(18) 0.0517(9) Uani 1 1 d . .
H16 H 0.6266 0.8988 0.2929 0.062 Uiso 1 1 calc R U
C17 C 0.6511(3) 0.7476(2) 0.28754(16) 0.0427(8) Uani 1 1 d . .
C18 C 0.5975(3) 0.6640(2) 0.31396(16) 0.0407(8) Uani 1 1 d . .
C19 C 0.6361(3) 0.5691(2) 0.29494(16) 0.0412(8) Uani 1 1 d . .
C20 C 0.7356(3) 0.5564(2) 0.25081(17) 0.0434(8) Uani 1 1 d . .
C21 C 0.7931(3) 0.6411(3) 0.22101(16) 0.0446(8) Uani 1 1 d . .
C22 C 0.7517(3) 0.7374(2) 0.23952(16) 0.0439(8) Uani 1 1 d . .
C23 C 0.8104(4) 0.8187(3) 0.21006(19) 0.0587(10) Uani 1 1 d . .
H23 H 0.7827 0.8817 0.2216 0.070 Uiso 1 1 calc R U
C24 C 0.9068(5) 0.8087(3) 0.1650(2) 0.0659(11) Uani 1 1 d . .
H24 H 0.9444 0.8641 0.1462 0.079 Uiso 1 1 calc R U
C25 C 0.9485(5) 0.7149(3) 0.1473(2) 0.0681(12) Uani 1 1 d . .
H25 H 1.0142 0.7077 0.1165 0.082 Uiso 1 1 calc R U
C26 C 0.8942(4) 0.6332(3) 0.17455(19) 0.0565(10) Uani 1 1 d . .
H26 H 0.9242 0.5711 0.1623 0.068 Uiso 1 1 calc R U
C27 C 0.7808(4) 0.4555(3) 0.24105(18) 0.0519(9) Uani 1 1 d . .
H27 H 0.8594 0.4434 0.2179 0.062 Uiso 1 1 calc R U
C28 C 0.7113(4) 0.3804(3) 0.26469(18) 0.0529(9) Uani 1 1 d . .
H28 H 0.7447 0.3167 0.2596 0.063 Uiso 1 1 calc R U
C29 C 0.5796(4) 0.3961(2) 0.29951(18) 0.0473(8) Uani 1 1 d . .
C30 C 0.4536(4) 0.3867(2) 0.2578(2) 0.0552(10) Uani 1 1 d . .
C31 C 0.3277(4) 0.4147(3) 0.2799(3) 0.0844(16) Uani 1 1 d . .
H31 H 0.3196 0.4391 0.3198 0.101 Uiso 1 1 calc R U
C32 C 0.2117(5) 0.4065(3) 0.2424(4) 0.103(2) Uani 1 1 d . .
H32 H 0.1265 0.4268 0.2570 0.124 Uiso 1 1 calc R U
C33 C 0.2236(8) 0.3683(5) 0.1837(4) 0.107(2) Uani 1 1 d . .
H33 H 0.1466 0.3636 0.1586 0.129 Uiso 1 1 calc R U
C34 C 0.3462(8) 0.3379(6) 0.1628(3) 0.127(3) Uani 1 1 d . .
H34 H 0.3536 0.3100 0.1237 0.152 Uiso 1 1 calc R U
C35 C 0.4613(5) 0.3481(4) 0.1995(2) 0.0879(16) Uani 1 1 d . .
H35 H 0.5462 0.3284 0.1843 0.105 Uiso 1 1 calc R U
O1 O 0.5031(2) 0.66631(16) 0.36018(12) 0.0480(6) Uani 1 1 d . .
O2 O 0.5784(2) 0.49377(15) 0.32679(12) 0.0491(6) Uani 1 1 d . .

loop_
_atom_site_aniso_label
_atom_site_aniso_U_11
_atom_site_aniso_U_22
_atom_site_aniso_U_33
_atom_site_aniso_U_23
_atom_site_aniso_U_13
_atom_site_aniso_U_12
C37 0.183(6) 0.077(3) 0.087(4) 0.032(3) -0.052(4) -0.046(4)
C38 0.211(7) 0.082(4) 0.079(4) 0.024(3) -0.040(5) -0.015(4)
C39 0.092(3) 0.087(4) 0.100(5) 0.046(3) 0.019(3) 0.019(3)
C40 0.179(7) 0.106(5) 0.144(7) 0.070(5) -0.055(6) -0.062(4)
C41 0.146(5) 0.071(3) 0.106(5) 0.026(3) -0.044(4) -0.042(3)
C36 0.0485(19) 0.0421(18) 0.059(3) 0.0020(16) 0.0004(18) 0.0046(15)
C1 0.063(2) 0.065(3) 0.051(3) -0.0048(19) 0.011(2) -0.0184(19)
C2 0.078(3) 0.060(3) 0.072(3) -0.005(2) 0.019(2) -0.021(2)
C3 0.058(2) 0.072(3) 0.075(4) 0.018(3) 0.005(2) -0.0152(19)
C4 0.059(2) 0.092(3) 0.048(3) 0.014(2) -0.002(2) -0.018(2)
C5 0.051(2) 0.068(2) 0.049(3) -0.001(2) -0.0005(18) -0.0099(17)
C6 0.0326(16) 0.055(2) 0.043(2) -0.0050(17) -0.0001(15) -0.0020(14)
C7 0.0341(15) 0.055(2) 0.039(2) -0.0067(16) -0.0046(15) -0.0008(14)
C8 0.0372(16) 0.0510(19) 0.038(2) -0.0024(15) -0.0004(15) 0.0000(14)
C9 0.0387(17) 0.066(2) 0.054(2) -0.0145(19) -0.0004(17) -0.0020(16)
C10 0.059(2) 0.061(2) 0.051(3) -0.0123(19) 0.0021(19) -0.0154(18)
C11 0.069(2) 0.053(2) 0.061(3) -0.012(2) 0.012(2) 0.0013(18)
C12 0.049(2) 0.065(2) 0.079(3) -0.011(2) -0.001(2) 0.0127(18)
C13 0.0367(17) 0.063(2) 0.068(3) -0.011(2) -0.0075(17) 0.0012(16)
C14 0.0435(17) 0.0425(17) 0.042(2) -0.0060(15) -0.0033(16) 0.0046(13)
C15 0.068(2) 0.0410(18) 0.044(2) -0.0017(16) -0.0008(19) 0.0063(16)
C16 0.067(2) 0.0406(18) 0.048(2) 0.0065(16) 0.0004(19) -0.0040(16)
C17 0.0490(18) 0.0456(18) 0.034(2) 0.0028(15) -0.0027(15) -0.0042(15)
C18 0.0420(16) 0.0458(18) 0.034(2) -0.0027(15) 0.0002(15) -0.0009(14)
C19 0.0460(18) 0.0420(18) 0.036(2) 0.0007(14) -0.0016(15) -0.0038(14)
C20 0.0409(17) 0.0508(19) 0.038(2) -0.0060(15) -0.0033(15) -0.0014(14)
C21 0.0431(17) 0.057(2) 0.0335(19) -0.0032(16) -0.0028(15) -0.0092(15)
C22 0.0466(19) 0.0485(19) 0.037(2) 0.0024(15) -0.0024(15) -0.0072(14)
C23 0.065(2) 0.059(2) 0.053(3) 0.0008(18) 0.002(2) -0.0097(18)
C24 0.068(3) 0.074(3) 0.055(3) 0.008(2) 0.010(2) -0.021(2)
C25 0.064(3) 0.093(3) 0.047(3) 0.002(2) 0.012(2) -0.016(2)
C26 0.052(2) 0.073(3) 0.045(2) -0.006(2) 0.0060(18) -0.0053(18)
C27 0.0490(19) 0.059(2) 0.048(2) -0.0108(18) 0.0054(17) 0.0023(17)
C28 0.060(2) 0.0474(19) 0.051(2) -0.0057(17) 0.0030(18) 0.0064(17)
C29 0.056(2) 0.0377(17) 0.049(2) -0.0052(16) 0.0000(17) 0.0025(15)
C30 0.061(2) 0.0412(19) 0.063(3) 0.0069(18) -0.0076(19) -0.0031(17)
C31 0.068(3) 0.063(3) 0.123(5) -0.037(3) -0.023(3) 0.015(2)
C32 0.073(3) 0.054(3) 0.183(7) -0.012(3) -0.051(4) 0.009(2)
C33 0.110(5) 0.090(4) 0.122(6) 0.050(4) -0.060(4) -0.040(4)
C34 0.118(5) 0.204(8) 0.058(4) 0.031(4) -0.027(4) -0.076(5)
C35 0.085(3) 0.129(4) 0.049(3) 0.003(3) -0.002(3) -0.036(3)
O1 0.0586(14) 0.0404(12) 0.0451(15) -0.0002(11) 0.0108(12) -0.0004(10)
O2 0.0597(13) 0.0386(12) 0.0489(16) -0.0016(10) 0.0111(12) -0.0038(11)

loop_
_atom_type_symbol
_atom_type_description
_atom_type_scat_dispersion_real
_atom_type_scat_dispersion_imag
_atom_type_scat_source
C C 0.0033 0.0016 'International Tables Vol C Tables 4.2.6.8 and 6.1.1.4'
H H 0.0000 0.0000 'International Tables Vol C Tables 4.2.6.8 and 6.1.1.4'
O O 0.0106 0.0060 'International Tables Vol C Tables 4.2.6.8 and 6.1.1.4'

loop_
_geom_angle_atom_site_label_1
_geom_angle_atom_site_label_2
_geom_angle_atom_site_label_3
_geom_angle
C38 C37 C36 120.0
C38 C37 H37 120.0
C36 C37 H37 120.0
C39 C38 C37 120.0
C39 C38 H38 120.0
C37 C38 H38 120.0
C38 C39 C40 120.0
C38 C39 H39 120.0
C40 C39 H39 120.0
C41 C40 C39 120.0
C41 C40 H40 120.0
C39 C40 H40 120.0
C40 C41 C36 120.0
C40 C41 H41 120.0
C36 C41 H41 120.0
C41 C36 C37 120.0
C41 C36 C29 119.6(2)
C37 C36 C29 120.4(2)
C2 C1 C6 121.1(4)
C2 C1 H1 119.4
C6 C1 H1 119.4
C3 C2 C1 121.5(4)
C3 C2 H2 119.2
C1 C2 H2 119.2
C2 C3 C4 118.8(4)
C2 C3 H3 120.6
C4 C3 H3 120.6
C3 C4 C5 120.3(4)
C3 C4 H4 119.9
C5 C4 H4 119.9
C4 C5 C6 122.2(4)
C4 C5 H5 118.9
C6 C5 H5 118.9
C5 C6 C1 116.0(4)
C5 C6 C7 120.2(3)
C1 C6 C7 123.8(3)
C14 C7 C6 124.7(3)
C14 C7 C8 118.0(3)
C6 C7 C8 117.1(3)
C13 C8 C9 117.5(3)
C13 C8 C7 121.3(3)
C9 C8 C7 121.1(3)
C8 C9 C10 121.0(3)
C8 C9 H9 119.5
C10 C9 H9 119.5
C11 C10 C9 120.4(3)
C11 C10 H10 119.8
C9 C10 H10 119.8
C12 C11 C10 119.3(4)
C12 C11 H11 120.3
C10 C11 H11 120.3
C11 C12 C13 120.4(3)
C11 C12 H12 119.8
C13 C12 H12 119.8
C12 C13 C8 121.4(3)
C12 C13 H13 119.3
C8 C13 H13 119.3
C7 C14 O1 117.6(3)
C7 C14 C15 127.1(3)
O1 C14 C15 115.3(3)
C16 C15 C14 122.4(3)
C16 C15 H15 118.8
C14 C15 H15 118.8
C15 C16 C17 120.5(3)
C15 C16 H16 119.8
C17 C16 H16 119.8
C18 C17 C22 118.8(3)
C18 C17 C16 115.9(3)
C22 C17 C16 125.3(3)
O1 C18 C17 123.1(3)
O1 C18 C19 114.7(3)
C17 C18 C19 122.2(3)
O2 C19 C20 123.6(3)
O2 C19 C18 115.5(3)
C20 C19 C18 120.6(3)
C19 C20 C21 119.4(3)
C19 C20 C27 115.7(3)
C21 C20 C27 124.8(3)
C26 C21 C22 117.9(3)
C26 C21 C20 122.3(3)
C22 C21 C20 119.8(3)
C23 C22 C21 118.7(3)
C23 C22 C17 122.3(3)
C21 C22 C17 119.1(3)
C24 C23 C22 122.1(4)
C24 C23 H23 119.0
C22 C23 H23 119.0
C23 C24 C25 119.4(4)
C23 C24 H24 120.3
C25 C24 H24 120.3
C26 C25 C24 120.8(4)
C26 C25 H25 119.6
C24 C25 H25 119.6
C25 C26 C21 121.2(4)
C25 C26 H26 119.4
C21 C26 H26 119.4
C28 C27 C20 120.8(3)
C28 C27 H27 119.6
C20 C27 H27 119.6
C27 C28 C29 121.4(3)
C27 C28 H28 119.3
C29 C28 H28 119.3
O2 C29 C28 109.9(3)
O2 C29 C36 104.2(3)
C28 C29 C36 110.6(3)
O2 C29 C30 108.1(3)
C28 C29 C30 112.1(3)
C36 C29 C30 111.6(3)
C35 C30 C31 118.5(4)
C35 C30 C29 122.2(4)
C31 C30 C29 119.3(4)
C30 C31 C32 120.0(5)
C30 C31 H31 120.0
C32 C31 H31 120.0
C33 C32 C31 119.9(6)
C33 C32 H32 120.1
C31 C32 H32 120.1
C34 C33 C32 120.2(5)
C34 C33 H33 119.9
C32 C33 H33 119.9
C33 C34 C35 119.7(7)
C33 C34 H34 120.1
C35 C34 H34 120.1
C30 C35 C34 121.7(6)
C30 C35 H35 119.2
C34 C35 H35 119.2
C18 O1 C14 121.4(2)
C19 O2 C29 118.5(3)

loop_
_geom_bond_atom_site_label_1
_geom_bond_atom_site_label_2
_geom_bond_distance
C37 C38 1.3900
C37 C36 1.3900
C37 H37 0.9300
C38 C39 1.3900
C38 H38 0.9300
C39 C40 1.3900
C39 H39 0.9300
C40 C41 1.3900
C40 H40 0.9300
C41 C36 1.3900
C41 H41 0.9300
C36 C29 1.523(4)
C1 C2 1.374(6)
C1 C6 1.395(5)
C1 H1 0.9300
C2 C3 1.363(7)
C2 H2 0.9300
C3 C4 1.368(6)
C3 H3 0.9300
C4 C5 1.375(6)
C4 H4 0.9300
C5 C6 1.393(5)
C5 H5 0.9300
C6 C7 1.478(5)
C7 C14 1.351(5)
C7 C8 1.496(5)
C8 C13 1.378(5)
C8 C9 1.379(5)
C9 C10 1.379(5)
C9 H9 0.9300
C10 C11 1.366(5)
C10 H10 0.9300
C11 C12 1.363(6)
C11 H11 0.9300
C12 C13 1.372(5)
C12 H12 0.9300
C13 H13 0.9300
C14 O1 1.381(4)
C14 C15 1.431(5)
C15 C16 1.336(5)
C15 H15 0.9300
C16 C17 1.442(5)
C16 H16 0.9300
C17 C18 1.373(5)
C17 C22 1.436(5)
C18 O1 1.359(4)
C18 C19 1.404(4)
C19 O2 1.355(4)
C19 C20 1.372(5)
C20 C21 1.432(5)
C20 C27 1.454(5)
C21 C26 1.412(5)
C21 C22 1.424(5)
C22 C23 1.397(5)
C23 C24 1.361(6)
C23 H23 0.9300
C24 C25 1.390(6)
C24 H24 0.9300
C25 C26 1.362(6)
C25 H25 0.9300
C26 H26 0.9300
C27 C28 1.325(5)
C27 H27 0.9300
C28 C29 1.503(5)
C28 H28 0.9300
C29 O2 1.450(4)
C29 C30 1.530(5)
C30 C35 1.368(6)
C30 C31 1.369(6)
C31 C32 1.396(7)
C31 H31 0.9300
C32 C33 1.377(10)
C32 H32 0.9300
C33 C34 1.343(10)
C33 H33 0.9300
C34 C35 1.383(8)
C34 H34 0.9300
C35 H35 0.9300

loop_
_geom_torsion_atom_site_label_1
_geom_torsion_atom_site_label_2
_geom_torsion_atom_site_label_3
_geom_torsion_atom_site_label_4
_geom_torsion
C36 C37 C38 C39 0.0
C37 C38 C39 C40 0.0
C38 C39 C40 C41 0.0
C39 C40 C41 C36 0.0
C40 C41 C36 C37 0.0
C40 C41 C36 C29 178.8(3)
C38 C37 C36 C41 0.0
C38 C37 C36 C29 -178.8(3)
C6 C1 C2 C3 0.8(7)
C1 C2 C3 C4 0.8(7)
C2 C3 C4 C5 -1.2(6)
C3 C4 C5 C6 0.1(6)
C4 C5 C6 C1 1.4(5)
C4 C5 C6 C7 -176.3(3)
C2 C1 C6 C5 -1.8(5)
C2 C1 C6 C7 175.7(4)
C5 C6 C7 C14 151.3(3)
C1 C6 C7 C14 -26.2(5)
C5 C6 C7 C8 -23.4(4)
C1 C6 C7 C8 159.2(3)
C14 C7 C8 C13 111.6(4)
C6 C7 C8 C13 -73.4(5)
C14 C7 C8 C9 -71.4(5)
C6 C7 C8 C9 103.6(4)
C13 C8 C9 C10 0.0(6)
C7 C8 C9 C10 -177.1(4)
C8 C9 C10 C11 -0.5(6)
C9 C10 C11 C12 0.4(7)
C10 C11 C12 C13 0.1(7)
C11 C12 C13 C8 -0.7(7)
C9 C8 C13 C12 0.6(6)
C7 C8 C13 C12 177.7(4)
C6 C7 C14 O1 2.4(5)
C8 C7 C14 O1 177.0(3)
C6 C7 C14 C15 -176.2(3)
C8 C7 C14 C15 -1.7(5)
C7 C14 C15 C16 168.3(4)
O1 C14 C15 C16 -10.4(5)
C14 C15 C16 C17 0.7(6)
C15 C16 C17 C18 5.1(5)
C15 C16 C17 C22 -174.9(4)
C22 C17 C18 O1 179.2(3)
C16 C17 C18 O1 -0.9(5)
C22 C17 C18 C19 -1.0(5)
C16 C17 C18 C19 178.9(3)
O1 C18 C19 O2 -2.5(4)
C17 C18 C19 O2 177.7(3)
O1 C18 C19 C20 -176.7(3)
C17 C18 C19 C20 3.4(5)
O2 C19 C20 C21 -178.2(3)
C18 C19 C20 C21 -4.4(5)
O2 C19 C20 C27 -2.1(5)
C18 C19 C20 C27 171.7(3)
C19 C20 C21 C26 -179.0(3)
C27 C20 C21 C26 5.3(5)
C19 C20 C21 C22 3.1(5)
C27 C20 C21 C22 -172.6(3)
C26 C21 C22 C23 1.4(5)
C20 C21 C22 C23 179.4(3)
C26 C21 C22 C17 -178.8(3)
C20 C21 C22 C17 -0.7(5)
C18 C17 C22 C23 179.5(3)
C16 C17 C22 C23 -0.4(5)
C18 C17 C22 C21 -0.3(5)
C16 C17 C22 C21 179.8(3)
C21 C22 C23 C24 -0.9(6)
C17 C22 C23 C24 179.3(4)
C22 C23 C24 C25 0.2(7)
C23 C24 C25 C26 -0.1(7)
C24 C25 C26 C21 0.7(7)
C22 C21 C26 C25 -1.3(6)
C20 C21 C26 C25 -179.3(4)
C19 C20 C27 C28 12.4(5)
C21 C20 C27 C28 -171.7(4)
C20 C27 C28 C29 3.3(6)
C27 C28 C29 O2 -26.6(5)
C27 C28 C29 C36 -141.1(4)
C27 C28 C29 C30 93.6(4)
C41 C36 C29 O2 149.3(3)
C37 C36 C29 O2 -31.9(4)
C41 C36 C29 C28 -92.7(3)
C37 C36 C29 C28 86.1(3)
C41 C36 C29 C30 32.9(4)
C37 C36 C29 C30 -148.3(3)
O2 C29 C30 C35 134.1(4)
C28 C29 C30 C35 12.7(5)
C36 C29 C30 C35 -112.0(4)
O2 C29 C30 C31 -48.0(5)
C28 C29 C30 C31 -169.3(4)
C36 C29 C30 C31 66.0(4)
C35 C30 C31 C32 -2.0(7)
C29 C30 C31 C32 180.0(4)
C30 C31 C32 C33 1.4(8)
C31 C32 C33 C34 0.8(9)
C32 C33 C34 C35 -2.2(10)
C31 C30 C35 C34 0.6(7)
C29 C30 C35 C34 178.5(5)
C33 C34 C35 C30 1.6(9)
C17 C18 O1 C14 -9.5(5)
C19 C18 O1 C14 170.7(3)
C7 C14 O1 C18 -164.2(3)
C15 C14 O1 C18 14.7(4)
C20 C19 O2 C29 -24.0(5)
C18 C19 O2 C29 162.0(3)
C28 C29 O2 C19 36.3(4)
C36 C29 O2 C19 154.8(3)
C30 C29 O2 C19 -86.4(4)
